data_4127682
loop_
_publ_author_name
'Wu, Mingyue'
'Han, Zhaobin'
'Li, Kaizhi'
'Wu, Ji'en'
'Ding, Kuiling'
'Lu, Yixin'

_publ_section_title
;
 Cyclohexyl-Fused, Spirobiindane-Derived, Phosphine-Catalyzed Synthesis of
 Tricyclic \g-Lactams and Kinetic Resolution of \g-Substituted Allenoates.
;
_journal_issue 41
_journal_name_full 'Journal of the American Chemical Society'
_journal_page_first 16362
_journal_page_last 16373
_journal_paper_doi 10.1021/jacs.9b07418
_journal_volume 141
_journal_year 2019
_chemical_absolute_configuration ad
_chemical_formula_sum 'C43 H37 N O4'
_chemical_formula_weight 631.73
_space_group_crystal_system orthorhombic
_space_group_IT_number 19
_space_group_name_Hall 'P 2ac 2ab'
_space_group_name_H-M_alt 'P 21 21 21'
_symmetry_space_group_name_Hall 'P 2ac 2ab'
_symmetry_space_group_name_H-M 'P 21 21 21'
_atom_sites_solution_hydrogens geom
_audit_creation_method SHELXL-2014/7
_cell_angle_alpha 90
_cell_angle_beta 90
_cell_angle_gamma 90
_cell_formula_units_Z 4
_cell_length_a 9.4855(13)
_cell_length_b 13.9062(19)
_cell_length_c 24.919(3)
_cell_measurement_reflns_used 9854
_cell_measurement_temperature 100(2)
_cell_measurement_theta_max 74.65
_cell_measurement_theta_min 3.64
_cell_volume 3287.0(7)
_computing_cell_refinement 'APEX3 v2016.1-0 (Bruker AXS)'
_computing_data_collection 'APEX3 (Bruker AXS)'
_computing_data_reduction 'SAINT V8.32B (Bruker AXS Inc., 2014)'
_computing_molecular_graphics 'Bruker SHELXTL'
_computing_publication_material 'Bruker SHELXTL'
_computing_structure_refinement 'SHELXL--2014 (Sheldrick 2014)'
_computing_structure_solution 'SHELXT--(Sheldrick 2015)'
_diffrn_ambient_temperature 100(2)
_diffrn_measured_fraction_theta_full 0.998
_diffrn_measured_fraction_theta_max 0.997
_diffrn_measurement_device_type 'Bruker D8 venture'
_diffrn_measurement_method '\f and \w scans'
_diffrn_radiation_type CuK\a
_diffrn_radiation_wavelength 1.54178
_diffrn_reflns_av_R_equivalents 0.0486
_diffrn_reflns_av_unetI/netI 0.0132
_diffrn_reflns_Laue_measured_fraction_full 0.998
_diffrn_reflns_Laue_measured_fraction_max 0.997
_diffrn_reflns_limit_h_max 11
_diffrn_reflns_limit_h_min -11
_diffrn_reflns_limit_k_max 17
_diffrn_reflns_limit_k_min -17
_diffrn_reflns_limit_l_max 31
_diffrn_reflns_limit_l_min -30
_diffrn_reflns_number 166243
_diffrn_reflns_point_group_measured_fraction_full 0.998
_diffrn_reflns_point_group_measured_fraction_max 0.997
_diffrn_reflns_theta_full 67.679
_diffrn_reflns_theta_max 74.901
_diffrn_reflns_theta_min 3.547
_exptl_absorpt_coefficient_mu 0.642
_exptl_absorpt_correction_T_max 0.7538
_exptl_absorpt_correction_T_min 0.6283
_exptl_absorpt_correction_type multi-scan
_exptl_absorpt_process_details 'Sadabs, (Sheldrick 2012)'
_exptl_crystal_colour Colourless
_exptl_crystal_density_diffrn 1.277
_exptl_crystal_density_meas ?
_exptl_crystal_density_method 'Not Measured'
_exptl_crystal_description Plate
_exptl_crystal_F_000 1336
_exptl_crystal_size_max 0.304
_exptl_crystal_size_mid 0.290
_exptl_crystal_size_min 0.098
_refine_diff_density_max 0.180
_refine_diff_density_min -0.163
_refine_diff_density_rms 0.032
_refine_ls_abs_structure_details
; 
 Flack x determined using 2925 quotients [(I+)-(I-)]/[(I+)+(I-)] 
 (Parsons, Flack and Wagner, Acta Cryst. B69 (2013) 249-259). 
;
_refine_ls_abs_structure_Flack 0.02(3)
_refine_ls_extinction_method none
_refine_ls_goodness_of_fit_ref 1.037
_refine_ls_hydrogen_treatment constr
_refine_ls_matrix_type full
_refine_ls_number_parameters 434
_refine_ls_number_reflns 6737
_refine_ls_number_restraints 0
_refine_ls_restrained_S_all 1.037
_refine_ls_R_factor_all 0.0253
_refine_ls_R_factor_gt 0.0252
_refine_ls_shift/su_max 0.001
_refine_ls_shift/su_mean 0.000
_refine_ls_structure_factor_coef Fsqd
_refine_ls_weighting_details 'w=1/[\s^2^(Fo^2^)+(0.0299P)^2^+0.7186P] where P=(Fo^2^+2Fc^2^)/3'
_refine_ls_weighting_scheme calc
_refine_ls_wR_factor_gt 0.0625
_refine_ls_wR_factor_ref 0.0626
_reflns_Friedel_coverage 0.777
_reflns_Friedel_fraction_full 0.999
_reflns_Friedel_fraction_max 0.996
_reflns_number_gt 6698
_reflns_number_total 6737
_reflns_threshold_expression 'I > 2\s(I)'
_cod_data_source_file ja9b07418_si_002.cif
_cod_data_source_block H697
_cod_depositor_comments
;
The following automatic conversions were performed:

'_exptl_absorpt_correction_type' value 'Multi-scan' changed to
'multi-scan' according to
/home/data/users/saulius/crontab/automatic-downloads/current/ACS/lib/dictionaries/cif_core.dic
dictionary named 'cif_core.dic' version 2.4.2 from 2011-04-26.

'_exptl_crystal_density_meas' value 'Not Measured' was changed to '?'
- the value is perceived as not measured.

Automatic conversion script
Id: cif_fix_values 4973 2017-02-22 13:04:09Z antanas 
;
_cod_original_cell_volume 3287.0(8)
_cod_database_code 4127682
_shelx_shelxl_version_number 2014/7
_shelx_space_group_comment
; 
The symmetry employed for this shelxl refinement is uniquely defined 
by the following loop, which should always be used as a source of 
symmetry information in preference to the above space-group names. 
They are only intended as comments. 
;
_shelx_estimated_absorpt_t_min 0.829
_shelx_estimated_absorpt_t_max 0.940
_computing_bruker_data_scaling 'SADABS V2012/1 (Bruker AXS Inc.)'

loop_
_space_group_symop_operation_xyz
'x, y, z'
'-x+1/2, -y, z+1/2'
'-x, y+1/2, -z+1/2'
'x+1/2, -y+1/2, -z'

loop_
_atom_site_label
_atom_site_type_symbol
_atom_site_fract_x
_atom_site_fract_y
_atom_site_fract_z
_atom_site_U_iso_or_equiv
_atom_site_adp_type
_atom_site_occupancy
_atom_site_site_symmetry_order
_atom_site_calc_flag
_atom_site_refinement_flags_posn
_atom_site_refinement_flags_adp
O1 O 0.69721(11) 0.53817(7) 0.63332(4) 0.0183(2) Uani 1 1 d . .
O2 O 0.44166(11) 0.45237(8) 0.57513(5) 0.0265(2) Uani 1 1 d . .
O3 O 0.70191(11) 0.76514(7) 0.69848(4) 0.0182(2) Uani 1 1 d . .
O4 O 0.69188(16) 0.61695(8) 0.73606(4) 0.0335(3) Uani 1 1 d . .
N1 N 0.63744(12) 0.36360(8) 0.55219(5) 0.0166(2) Uani 1 1 d . .
C1 C 0.56902(15) 0.26290(10) 0.47633(6) 0.0183(3) Uani 1 1 d . .
C2 C 0.64336(15) 0.18885(11) 0.45190(6) 0.0225(3) Uani 1 1 d . .
H2 H 0.6937 0.1439 0.4733 0.027 Uiso 1 1 calc R U
C3 C 0.64450(16) 0.18009(12) 0.39606(7) 0.0275(3) Uani 1 1 d . .
H3 H 0.6961 0.1296 0.3795 0.033 Uiso 1 1 calc R U
C4 C 0.57016(17) 0.24522(13) 0.36502(6) 0.0273(3) Uani 1 1 d . .
H4 H 0.5703 0.2391 0.3271 0.033 Uiso 1 1 calc R U
C5 C 0.49530(16) 0.31947(12) 0.38905(6) 0.0245(3) Uani 1 1 d . .
H5 H 0.4441 0.3638 0.3676 0.029 Uiso 1 1 calc R U
C6 C 0.49542(15) 0.32866(10) 0.44455(6) 0.0201(3) Uani 1 1 d . .
H6 H 0.4452 0.3799 0.4610 0.024 Uiso 1 1 calc R U
C7 C 0.56695(16) 0.27479(10) 0.53680(6) 0.0193(3) Uani 1 1 d . .
H7A H 0.4682 0.2760 0.5496 0.023 Uiso 1 1 calc R U
H7B H 0.6150 0.2195 0.5538 0.023 Uiso 1 1 calc R U
C8 C 0.56860(15) 0.44323(10) 0.56860(6) 0.0176(3) Uani 1 1 d . .
C9 C 0.67908(14) 0.52224(9) 0.57617(5) 0.0156(3) Uani 1 1 d . .
C10 C 0.81080(14) 0.48368(9) 0.54808(5) 0.0154(3) Uani 1 1 d . .
H10 H 0.8989 0.5011 0.5679 0.019 Uiso 1 1 calc R U
C11 C 0.78947(14) 0.37484(10) 0.54551(6) 0.0169(3) Uani 1 1 d . .
H11A H 0.8210 0.3488 0.5105 0.020 Uiso 1 1 calc R U
H11B H 0.8415 0.3420 0.5747 0.020 Uiso 1 1 calc R U
C12 C 0.68101(15) 0.63539(10) 0.64096(6) 0.0171(3) Uani 1 1 d . .
C13 C 0.64978(14) 0.68631(10) 0.59737(6) 0.0174(3) Uani 1 1 d . .
H13 H 0.6348 0.7538 0.5963 0.021 Uiso 1 1 calc R U
C14 C 0.64200(14) 0.61961(10) 0.55011(6) 0.0161(3) Uani 1 1 d . .
H14 H 0.5445 0.6183 0.5349 0.019 Uiso 1 1 calc R U
C15 C 0.75304(14) 0.63548(10) 0.50505(5) 0.0161(3) Uani 1 1 d . .
H15 H 0.8339 0.6722 0.5206 0.019 Uiso 1 1 calc R U
C16 C 0.80424(14) 0.53210(9) 0.49228(5) 0.0157(3) Uani 1 1 d . .
H16 H 0.7291 0.4993 0.4709 0.019 Uiso 1 1 calc R U
C17 C 0.94099(15) 0.52632(10) 0.46077(6) 0.0176(3) Uani 1 1 d . .
C18 C 0.94737(16) 0.48556(10) 0.40907(6) 0.0206(3) Uani 1 1 d . .
C19 C 1.07821(18) 0.48174(11) 0.38306(6) 0.0265(3) Uani 1 1 d . .
H19 H 1.0838 0.4542 0.3482 0.032 Uiso 1 1 calc R U
C20 C 1.19945(17) 0.51700(12) 0.40677(7) 0.0295(4) Uani 1 1 d . .
H20 H 1.2869 0.5136 0.3883 0.035 Uiso 1 1 calc R U
C21 C 1.19299(17) 0.55732(12) 0.45764(7) 0.0289(3) Uani 1 1 d . .
H21 H 1.2758 0.5816 0.4743 0.035 Uiso 1 1 calc R U
C22 C 1.06397(16) 0.56175(11) 0.48401(6) 0.0235(3) Uani 1 1 d . .
H22 H 1.0596 0.5897 0.5188 0.028 Uiso 1 1 calc R U
C23 C 0.81949(19) 0.44588(13) 0.38117(6) 0.0295(3) Uani 1 1 d . .
H23A H 0.8442 0.4281 0.3443 0.044 Uiso 1 1 calc R U
H23B H 0.7451 0.4948 0.3806 0.044 Uiso 1 1 calc R U
H23C H 0.7858 0.3889 0.4004 0.044 Uiso 1 1 calc R U
C24 C 0.69729(15) 0.69070(10) 0.45735(5) 0.0174(3) Uani 1 1 d . .
C25 C 0.76932(17) 0.76992(11) 0.43761(6) 0.0247(3) Uani 1 1 d . .
H25 H 0.8577 0.7868 0.4528 0.030 Uiso 1 1 calc R U
C26 C 0.7144(2) 0.82528(12) 0.39584(7) 0.0334(4) Uani 1 1 d . .
H26 H 0.7653 0.8793 0.3828 0.040 Uiso 1 1 calc R U
C27 C 0.5861(2) 0.80130(13) 0.37349(7) 0.0335(4) Uani 1 1 d . .
H27 H 0.5468 0.8400 0.3459 0.040 Uiso 1 1 calc R U
C28 C 0.51452(17) 0.72045(13) 0.39144(6) 0.0281(3) Uani 1 1 d . .
H28 H 0.4273 0.7029 0.3755 0.034 Uiso 1 1 calc R U
C29 C 0.57015(16) 0.66530(11) 0.43272(6) 0.0216(3) Uani 1 1 d . .
H29 H 0.5212 0.6095 0.4444 0.026 Uiso 1 1 calc R U
C30 C 0.69277(16) 0.66819(10) 0.69730(6) 0.0191(3) Uani 1 1 d . .
C31 C 0.67357(15) 0.80967(10) 0.75054(5) 0.0176(3) Uani 1 1 d . .
H31 H 0.7186 0.7703 0.7794 0.021 Uiso 1 1 calc R U
C32 C 0.51680(15) 0.81201(10) 0.75953(6) 0.0178(3) Uani 1 1 d . .
C33 C 0.46166(16) 0.78706(11) 0.80940(6) 0.0238(3) Uani 1 1 d . .
H33 H 0.5224 0.7645 0.8370 0.029 Uiso 1 1 calc R U
C34 C 0.31795(18) 0.79511(13) 0.81883(6) 0.0295(4) Uani 1 1 d . .
H34 H 0.2803 0.7777 0.8528 0.035 Uiso 1 1 calc R U
C35 C 0.22939(16) 0.82850(12) 0.77885(7) 0.0278(3) Uani 1 1 d . .
H35 H 0.1316 0.8361 0.7859 0.033 Uiso 1 1 calc R U
C36 C 0.28276(17) 0.85083(11) 0.72869(7) 0.0266(3) Uani 1 1 d . .
H36 H 0.2212 0.8717 0.7010 0.032 Uiso 1 1 calc R U
C37 C 0.42644(17) 0.84270(11) 0.71889(6) 0.0228(3) Uani 1 1 d . .
H37 H 0.4631 0.8581 0.6845 0.027 Uiso 1 1 calc R U
C38 C 0.74357(15) 0.90760(10) 0.74870(5) 0.0177(3) Uani 1 1 d . .
C39 C 0.67260(15) 0.99100(11) 0.76378(6) 0.0212(3) Uani 1 1 d . .
H39 H 0.5776 0.9873 0.7757 0.025 Uiso 1 1 calc R U
C40 C 0.73995(17) 1.07962(11) 0.76154(6) 0.0240(3) Uani 1 1 d . .
H40 H 0.6905 1.1364 0.7714 0.029 Uiso 1 1 calc R U
C41 C 0.87943(17) 1.08536(11) 0.74496(6) 0.0237(3) Uani 1 1 d . .
H41 H 0.9252 1.1460 0.7433 0.028 Uiso 1 1 calc R U
C42 C 0.95175(16) 1.00263(12) 0.73090(6) 0.0251(3) Uani 1 1 d . .
H42 H 1.0477 1.0064 0.7202 0.030 Uiso 1 1 calc R U
C43 C 0.88396(15) 0.91432(11) 0.73248(6) 0.0214(3) Uani 1 1 d . .
H43 H 0.9337 0.8578 0.7224 0.026 Uiso 1 1 calc R U

loop_
_atom_site_aniso_label
_atom_site_aniso_U_11
_atom_site_aniso_U_22
_atom_site_aniso_U_33
_atom_site_aniso_U_23
_atom_site_aniso_U_13
_atom_site_aniso_U_12
O1 0.0240(5) 0.0132(4) 0.0176(5) -0.0026(4) 0.0009(4) 0.0006(4)
O2 0.0152(5) 0.0234(5) 0.0408(6) -0.0045(5) 0.0056(5) -0.0019(4)
O3 0.0227(5) 0.0143(4) 0.0177(5) -0.0040(4) 0.0032(4) -0.0013(4)
O4 0.0608(8) 0.0191(5) 0.0206(5) -0.0001(4) 0.0007(6) 0.0039(5)
N1 0.0150(5) 0.0143(5) 0.0206(5) -0.0020(4) 0.0005(4) -0.0018(5)
C1 0.0153(6) 0.0165(6) 0.0231(7) -0.0024(5) -0.0017(5) -0.0049(5)
C2 0.0163(6) 0.0212(7) 0.0299(8) -0.0044(6) -0.0035(6) -0.0001(6)
C3 0.0179(7) 0.0319(8) 0.0326(8) -0.0134(7) 0.0019(6) -0.0009(6)
C4 0.0199(7) 0.0390(9) 0.0231(7) -0.0068(6) 0.0003(6) -0.0058(7)
C5 0.0205(7) 0.0280(7) 0.0250(7) 0.0026(6) -0.0022(6) -0.0039(6)
C6 0.0186(7) 0.0169(6) 0.0248(7) -0.0015(5) 0.0001(6) -0.0023(5)
C7 0.0217(7) 0.0143(6) 0.0220(7) 0.0005(5) -0.0015(6) -0.0041(6)
C8 0.0160(6) 0.0167(6) 0.0201(6) -0.0014(5) 0.0014(5) -0.0012(5)
C9 0.0148(6) 0.0151(6) 0.0168(6) -0.0031(5) 0.0015(5) -0.0009(5)
C10 0.0125(6) 0.0144(6) 0.0194(6) -0.0013(5) -0.0002(5) -0.0005(5)
C11 0.0150(6) 0.0153(6) 0.0205(6) -0.0014(5) 0.0005(5) 0.0010(5)
C12 0.0163(6) 0.0133(6) 0.0218(7) -0.0036(5) 0.0025(5) 0.0000(5)
C13 0.0165(6) 0.0149(6) 0.0209(7) -0.0033(5) 0.0024(5) 0.0015(5)
C14 0.0134(6) 0.0152(6) 0.0197(6) -0.0021(5) 0.0005(5) 0.0011(5)
C15 0.0129(6) 0.0154(6) 0.0201(6) -0.0024(5) 0.0011(5) -0.0011(5)
C16 0.0128(6) 0.0151(6) 0.0192(6) -0.0024(5) 0.0008(5) -0.0007(5)
C17 0.0165(6) 0.0137(6) 0.0227(7) 0.0014(5) 0.0034(5) 0.0022(5)
C18 0.0243(7) 0.0166(6) 0.0210(7) 0.0025(5) 0.0044(6) 0.0022(6)
C19 0.0311(8) 0.0224(7) 0.0261(7) 0.0027(6) 0.0119(7) 0.0041(6)
C20 0.0226(7) 0.0254(8) 0.0405(9) 0.0062(7) 0.0152(7) 0.0043(6)
C21 0.0170(7) 0.0280(8) 0.0417(9) 0.0007(7) 0.0048(7) -0.0026(6)
C22 0.0173(7) 0.0236(7) 0.0296(8) -0.0020(6) 0.0045(6) -0.0021(6)
C23 0.0324(9) 0.0349(9) 0.0211(7) -0.0060(6) 0.0024(6) -0.0016(7)
C24 0.0163(6) 0.0161(6) 0.0198(6) -0.0014(5) 0.0033(5) 0.0026(5)
C25 0.0244(8) 0.0218(7) 0.0279(8) 0.0008(6) 0.0061(6) -0.0017(6)
C26 0.0428(10) 0.0249(8) 0.0323(9) 0.0086(7) 0.0125(8) 0.0016(7)
C27 0.0416(10) 0.0359(9) 0.0231(8) 0.0092(7) 0.0059(7) 0.0150(8)
C28 0.0249(8) 0.0389(9) 0.0205(7) -0.0002(7) 0.0009(6) 0.0101(7)
C29 0.0175(7) 0.0248(7) 0.0225(7) 0.0010(6) 0.0018(6) 0.0012(6)
C30 0.0208(7) 0.0153(6) 0.0213(7) -0.0022(5) 0.0003(6) 0.0012(5)
C31 0.0203(7) 0.0171(6) 0.0154(6) -0.0036(5) -0.0005(5) 0.0008(5)
C32 0.0192(7) 0.0140(6) 0.0202(6) -0.0048(5) 0.0003(5) -0.0007(5)
C33 0.0237(7) 0.0287(7) 0.0190(6) -0.0041(6) -0.0003(6) -0.0022(6)
C34 0.0251(8) 0.0388(9) 0.0244(7) -0.0082(7) 0.0066(6) -0.0048(7)
C35 0.0170(7) 0.0252(8) 0.0411(9) -0.0079(7) 0.0041(6) -0.0005(6)
C36 0.0210(7) 0.0204(7) 0.0385(9) 0.0023(6) -0.0051(7) 0.0001(6)
C37 0.0225(7) 0.0196(7) 0.0262(7) 0.0025(5) -0.0009(6) -0.0011(6)
C38 0.0195(7) 0.0177(6) 0.0160(6) -0.0021(5) -0.0032(5) -0.0006(5)
C39 0.0203(7) 0.0207(7) 0.0225(7) -0.0046(6) -0.0004(6) 0.0001(6)
C40 0.0290(8) 0.0182(7) 0.0247(7) -0.0047(6) -0.0014(6) 0.0014(6)
C41 0.0288(8) 0.0185(7) 0.0237(7) -0.0008(6) -0.0027(6) -0.0053(6)
C42 0.0201(7) 0.0273(8) 0.0279(7) 0.0003(6) 0.0017(6) -0.0023(6)
C43 0.0197(7) 0.0200(7) 0.0245(7) -0.0019(6) -0.0002(6) 0.0022(6)

loop_
_atom_type_symbol
_atom_type_description
_atom_type_scat_dispersion_real
_atom_type_scat_dispersion_imag
_atom_type_scat_source
C C 0.0181 0.0091 'International Tables Vol C Tables 4.2.6.8 and 6.1.1.4'
H H 0.0000 0.0000 'International Tables Vol C Tables 4.2.6.8 and 6.1.1.4'
N N 0.0311 0.0180 'International Tables Vol C Tables 4.2.6.8 and 6.1.1.4'
O O 0.0492 0.0322 'International Tables Vol C Tables 4.2.6.8 and 6.1.1.4'

loop_
_geom_angle_atom_site_label_1
_geom_angle_atom_site_label_2
_geom_angle_atom_site_label_3
_geom_angle
C12 O1 C9 105.84(10)
C30 O3 C31 115.47(11)
C8 N1 C7 123.64(12)
C8 N1 C11 115.14(11)
C7 N1 C11 120.95(11)
C2 C1 C6 119.39(14)
C2 C1 C7 121.55(13)
C6 C1 C7 119.05(13)
C1 C2 C3 120.35(15)
C1 C2 H2 119.8
C3 C2 H2 119.8
C4 C3 C2 119.71(15)
C4 C3 H3 120.1
C2 C3 H3 120.1
C3 C4 C5 120.40(15)
C3 C4 H4 119.8
C5 C4 H4 119.8
C6 C5 C4 119.82(15)
C6 C5 H5 120.1
C4 C5 H5 120.1
C5 C6 C1 120.31(14)
C5 C6 H6 119.8
C1 C6 H6 119.8
N1 C7 C1 110.39(11)
N1 C7 H7A 109.6
C1 C7 H7A 109.6
N1 C7 H7B 109.6
C1 C7 H7B 109.6
H7A C7 H7B 108.1
O2 C8 N1 127.08(13)
O2 C8 C9 125.72(13)
N1 C8 C9 107.18(11)
O1 C9 C10 113.95(11)
O1 C9 C8 108.17(10)
C10 C9 C8 104.55(11)
O1 C9 C14 107.83(10)
C10 C9 C14 107.54(11)
C8 C9 C14 114.97(11)
C11 C10 C9 104.97(11)
C11 C10 C16 112.84(11)
C9 C10 C16 103.07(10)
C11 C10 H10 111.8
C9 C10 H10 111.8
C16 C10 H10 111.8
N1 C11 C10 103.41(11)
N1 C11 H11A 111.1
C10 C11 H11A 111.1
N1 C11 H11B 111.1
C10 C11 H11B 111.1
H11A C11 H11B 109.0
C13 C12 O1 115.83(12)
C13 C12 C30 128.84(12)
O1 C12 C30 115.23(12)
C12 C13 C14 108.83(12)
C12 C13 H13 125.6
C14 C13 H13 125.6
C13 C14 C9 101.58(11)
C13 C14 C15 116.46(11)
C9 C14 C15 105.91(11)
C13 C14 H14 110.8
C9 C14 H14 110.8
C15 C14 H14 110.8
C24 C15 C16 114.80(11)
C24 C15 C14 113.77(11)
C16 C15 C14 103.23(10)
C24 C15 H15 108.2
C16 C15 H15 108.2
C14 C15 H15 108.2
C17 C16 C10 114.06(11)
C17 C16 C15 115.01(11)
C10 C16 C15 103.41(10)
C17 C16 H16 108.0
C10 C16 H16 108.0
C15 C16 H16 108.0
C22 C17 C18 119.13(13)
C22 C17 C16 118.80(12)
C18 C17 C16 122.07(12)
C19 C18 C17 118.44(14)
C19 C18 C23 119.15(13)
C17 C18 C23 122.41(13)
C20 C19 C18 121.71(14)
C20 C19 H19 119.1
C18 C19 H19 119.1
C19 C20 C21 119.80(14)
C19 C20 H20 120.1
C21 C20 H20 120.1
C20 C21 C22 119.25(15)
C20 C21 H21 120.4
C22 C21 H21 120.4
C21 C22 C17 121.67(14)
C21 C22 H22 119.2
C17 C22 H22 119.2
C18 C23 H23A 109.5
C18 C23 H23B 109.5
H23A C23 H23B 109.5
C18 C23 H23C 109.5
H23A C23 H23C 109.5
H23B C23 H23C 109.5
C25 C24 C29 118.02(14)
C25 C24 C15 120.70(13)
C29 C24 C15 121.25(12)
C24 C25 C26 121.27(15)
C24 C25 H25 119.4
C26 C25 H25 119.4
C27 C26 C25 119.80(15)
C27 C26 H26 120.1
C25 C26 H26 120.1
C26 C27 C28 119.84(15)
C26 C27 H27 120.1
C28 C27 H27 120.1
C29 C28 C27 120.06(16)
C29 C28 H28 120.0
C27 C28 H28 120.0
C28 C29 C24 120.92(14)
C28 C29 H29 119.5
C24 C29 H29 119.5
O4 C30 O3 125.11(13)
O4 C30 C12 125.43(13)
O3 C30 C12 109.45(12)
O3 C31 C32 108.85(11)
O3 C31 C38 105.85(11)
C32 C31 C38 114.72(12)
O3 C31 H31 109.1
C32 C31 H31 109.1
C38 C31 H31 109.1
C33 C32 C37 119.60(14)
C33 C32 C31 119.94(13)
C37 C32 C31 120.41(13)
C34 C33 C32 120.01(15)
C34 C33 H33 120.0
C32 C33 H33 120.0
C35 C34 C33 120.10(15)
C35 C34 H34 119.9
C33 C34 H34 119.9
C34 C35 C36 120.24(15)
C34 C35 H35 119.9
C36 C35 H35 119.9
C35 C36 C37 119.97(15)
C35 C36 H36 120.0
C37 C36 H36 120.0
C36 C37 C32 120.02(15)
C36 C37 H37 120.0
C32 C37 H37 120.0
C39 C38 C43 118.94(14)
C39 C38 C31 121.89(13)
C43 C38 C31 119.16(13)
C40 C39 C38 120.38(14)
C40 C39 H39 119.8
C38 C39 H39 119.8
C41 C40 C39 120.08(14)
C41 C40 H40 120.0
C39 C40 H40 120.0
C42 C41 C40 119.98(14)
C42 C41 H41 120.0
C40 C41 H41 120.0
C41 C42 C43 119.93(14)
C41 C42 H42 120.0
C43 C42 H42 120.0
C42 C43 C38 120.68(14)
C42 C43 H43 119.7
C38 C43 H43 119.7

loop_
_geom_bond_atom_site_label_1
_geom_bond_atom_site_label_2
_geom_bond_distance
O1 C12 1.3738(16)
O1 C9 1.4514(16)
O2 C8 1.2217(18)
O3 C30 1.3512(17)
O3 C31 1.4624(16)
O4 C30 1.2004(18)
N1 C8 1.3490(18)
N1 C7 1.4557(17)
N1 C11 1.4600(17)
C1 C2 1.389(2)
C1 C6 1.397(2)
C1 C7 1.516(2)
C2 C3 1.397(2)
C2 H2 0.9500
C3 C4 1.384(2)
C3 H3 0.9500
C4 C5 1.389(2)
C4 H4 0.9500
C5 C6 1.389(2)
C5 H5 0.9500
C6 H6 0.9500
C7 H7A 0.9900
C7 H7B 0.9900
C8 C9 1.5300(18)
C9 C10 1.5293(18)
C9 C14 1.5425(18)
C10 C11 1.5284(18)
C10 C16 1.5461(18)
C10 H10 1.0000
C11 H11A 0.9900
C11 H11B 0.9900
C12 C13 1.330(2)
C12 C30 1.4804(19)
C13 C14 1.5010(18)
C13 H13 0.9500
C14 C15 1.5551(19)
C14 H14 1.0000
C15 C24 1.5107(19)
C15 C16 1.5504(18)
C15 H15 1.0000
C16 C17 1.5185(18)
C16 H16 1.0000
C17 C22 1.392(2)
C17 C18 1.409(2)
C18 C19 1.401(2)
C18 C23 1.503(2)
C19 C20 1.383(2)
C19 H19 0.9500
C20 C21 1.387(2)
C20 H20 0.9500
C21 C22 1.390(2)
C21 H21 0.9500
C22 H22 0.9500
C23 H23A 0.9800
C23 H23B 0.9800
C23 H23C 0.9800
C24 C25 1.387(2)
C24 C29 1.398(2)
C25 C26 1.395(2)
C25 H25 0.9500
C26 C27 1.379(3)
C26 H26 0.9500
C27 C28 1.388(3)
C27 H27 0.9500
C28 C29 1.387(2)
C28 H28 0.9500
C29 H29 0.9500
C31 C32 1.504(2)
C31 C38 1.5157(19)
C31 H31 1.0000
C32 C33 1.392(2)
C32 C37 1.394(2)
C33 C34 1.388(2)
C33 H33 0.9500
C34 C35 1.383(2)
C34 H34 0.9500
C35 C36 1.384(2)
C35 H35 0.9500
C36 C37 1.389(2)
C36 H36 0.9500
C37 H37 0.9500
C38 C39 1.393(2)
C38 C43 1.395(2)
C39 C40 1.389(2)
C39 H39 0.9500
C40 C41 1.388(2)
C40 H40 0.9500
C41 C42 1.384(2)
C41 H41 0.9500
C42 C43 1.387(2)
C42 H42 0.9500
C43 H43 0.9500

loop_
_geom_torsion_atom_site_label_1
_geom_torsion_atom_site_label_2
_geom_torsion_atom_site_label_3
_geom_torsion_atom_site_label_4
_geom_torsion
C6 C1 C2 C3 -0.1(2)
C7 C1 C2 C3 -179.42(14)
C1 C2 C3 C4 -0.5(2)
C2 C3 C4 C5 0.4(2)
C3 C4 C5 C6 0.2(2)
C4 C5 C6 C1 -0.8(2)
C2 C1 C6 C5 0.7(2)
C7 C1 C6 C5 -179.91(13)
C8 N1 C7 C1 105.16(15)
C11 N1 C7 C1 -68.57(16)
C2 C1 C7 N1 114.32(15)
C6 C1 C7 N1 -65.04(17)
C7 N1 C8 O2 3.2(2)
C11 N1 C8 O2 177.25(14)
C7 N1 C8 C9 -175.22(12)
C11 N1 C8 C9 -1.16(16)
C12 O1 C9 C10 116.27(12)
C12 O1 C9 C8 -127.94(11)
C12 O1 C9 C14 -3.02(14)
O2 C8 C9 O1 74.04(17)
N1 C8 C9 O1 -107.52(12)
O2 C8 C9 C10 -164.18(14)
N1 C8 C9 C10 14.26(14)
O2 C8 C9 C14 -46.51(19)
N1 C8 C9 C14 131.93(12)
O1 C9 C10 C11 96.71(12)
C8 C9 C10 C11 -21.18(13)
C14 C9 C10 C11 -143.83(11)
O1 C9 C10 C16 -144.95(11)
C8 C9 C10 C16 97.15(12)
C14 C9 C10 C16 -25.50(13)
C8 N1 C11 C10 -12.38(16)
C7 N1 C11 C10 161.85(12)
C9 C10 C11 N1 20.27(14)
C16 C10 C11 N1 -91.24(13)
C9 O1 C12 C13 2.25(16)
C9 O1 C12 C30 178.90(11)
O1 C12 C13 C14 -0.45(17)
C30 C12 C13 C14 -176.55(14)
C12 C13 C14 C9 -1.43(15)
C12 C13 C14 C15 -115.92(14)
O1 C9 C14 C13 2.70(13)
C10 C9 C14 C13 -120.58(11)
C8 C9 C14 C13 123.45(12)
O1 C9 C14 C15 124.80(11)
C10 C9 C14 C15 1.52(14)
C8 C9 C14 C15 -114.46(12)
C13 C14 C15 C24 -99.91(14)
C9 C14 C15 C24 148.07(11)
C13 C14 C15 C16 135.04(12)
C9 C14 C15 C16 23.01(13)
C11 C10 C16 C17 -81.85(14)
C9 C10 C16 C17 165.47(11)
C11 C10 C16 C15 152.53(11)
C9 C10 C16 C15 39.85(12)
C24 C15 C16 C17 71.70(15)
C14 C15 C16 C17 -163.92(11)
C24 C15 C16 C10 -163.30(11)
C14 C15 C16 C10 -38.92(13)
C10 C16 C17 C22 -55.78(17)
C15 C16 C17 C22 63.47(17)
C10 C16 C17 C18 123.67(14)
C15 C16 C17 C18 -117.09(14)
C22 C17 C18 C19 0.4(2)
C16 C17 C18 C19 -179.05(13)
C22 C17 C18 C23 -179.91(14)
C16 C17 C18 C23 0.6(2)
C17 C18 C19 C20 -0.2(2)
C23 C18 C19 C20 -179.92(15)
C18 C19 C20 C21 0.1(2)
C19 C20 C21 C22 -0.1(2)
C20 C21 C22 C17 0.3(2)
C18 C17 C22 C21 -0.5(2)
C16 C17 C22 C21 179.01(14)
C16 C15 C24 C25 -112.24(15)
C14 C15 C24 C25 129.14(13)
C16 C15 C24 C29 69.50(16)
C14 C15 C24 C29 -49.11(17)
C29 C24 C25 C26 2.5(2)
C15 C24 C25 C26 -175.78(14)
C24 C25 C26 C27 0.0(2)
C25 C26 C27 C28 -2.1(3)
C26 C27 C28 C29 1.7(2)
C27 C28 C29 C24 0.9(2)
C25 C24 C29 C28 -3.0(2)
C15 C24 C29 C28 175.30(13)
C31 O3 C30 O4 -15.7(2)
C31 O3 C30 C12 163.14(11)
C13 C12 C30 O4 163.36(17)
O1 C12 C30 O4 -12.8(2)
C13 C12 C30 O3 -15.4(2)
O1 C12 C30 O3 168.44(12)
C30 O3 C31 C32 -78.01(15)
C30 O3 C31 C38 158.20(12)
O3 C31 C32 C33 136.41(13)
C38 C31 C32 C33 -105.24(15)
O3 C31 C32 C37 -46.15(17)
C38 C31 C32 C37 72.20(17)
C37 C32 C33 C34 -1.6(2)
C31 C32 C33 C34 175.85(14)
C32 C33 C34 C35 -0.4(2)
C33 C34 C35 C36 2.3(2)
C34 C35 C36 C37 -2.1(2)
C35 C36 C37 C32 0.0(2)
C33 C32 C37 C36 1.8(2)
C31 C32 C37 C36 -175.65(14)
O3 C31 C38 C39 131.07(13)
C32 C31 C38 C39 11.04(19)
O3 C31 C38 C43 -50.25(16)
C32 C31 C38 C43 -170.28(13)
C43 C38 C39 C40 1.4(2)
C31 C38 C39 C40 -179.93(14)
C38 C39 C40 C41 -0.9(2)
C39 C40 C41 C42 -0.3(2)
C40 C41 C42 C43 1.2(2)
C41 C42 C43 C38 -0.7(2)
C39 C38 C43 C42 -0.6(2)
C31 C38 C43 C42 -179.28(14)
